data_4509269
loop_
_publ_author_name
'Sarma, Bipul'
'Nath, Naba K.'
'Bhogala, Balakrishna R.'
'Nangia, Ashwini'

_publ_section_title
;
 Synthon Competition and Cooperation in Molecular Salts of Hydroxybenzoic
 Acids and Aminopyridines
;
_journal_issue 3
_journal_name_full 'Crystal Growth &amp; Design'
_journal_page_first 1546
_journal_paper_doi 10.1021/cg801145c
_journal_volume 9
_journal_year 2009
_chemical_formula_moiety C9H9O3.C5H7N2
_chemical_formula_sum 'C14 H16 N2 O3'
_chemical_formula_weight 260.29
_chemical_name_systematic
; 
 3-Aminopyridinium 3,5-dimethyl-4-hydroxybenzoate  
;
_space_group_IT_number 14
_symmetry_cell_setting monoclinic
_symmetry_space_group_name_Hall '-P 2ybc'
_symmetry_space_group_name_H-M 'P 1 21/c 1'
_atom_sites_solution_hydrogens geom
_atom_sites_solution_primary direct
_atom_sites_solution_secondary difmap
_audit_creation_method SHELXL-97
_cell_angle_alpha 90.00
_cell_angle_beta 111.328(2)
_cell_angle_gamma 90.00
_cell_formula_units_Z 4
_cell_length_a 11.5274(12)
_cell_length_b 11.9967(12)
_cell_length_c 10.7001(11)
_cell_measurement_reflns_used 7031
_cell_measurement_temperature 298(2)
_cell_measurement_theta_max 26.02
_cell_measurement_theta_min 2.23
_cell_volume 1378.4(2)
_computing_cell_refinement 'Bruker SMART'
_computing_data_collection 'Bruker SMART'
_computing_data_reduction 'Bruker SAINT'
_computing_molecular_graphics 'Bruker SHELXTL'
_computing_publication_material 'Bruker SHELXTL'
_computing_structure_refinement 'SHELXL-97 (Sheldrick, 1997)'
_computing_structure_solution 'SHELXS-97 (Sheldrick, 1990)'
_diffrn_ambient_temperature 298(2)
_diffrn_measured_fraction_theta_full 1.000
_diffrn_measured_fraction_theta_max 1.000
_diffrn_measurement_device_type 'CCD area detector'
_diffrn_measurement_method 'phi and omega scans'
_diffrn_radiation_monochromator graphite
_diffrn_radiation_source 'fine-focus sealed tube'
_diffrn_radiation_type MoK\a
_diffrn_radiation_wavelength 0.71073
_diffrn_reflns_av_R_equivalents 0.0256
_diffrn_reflns_av_sigmaI/netI 0.0186
_diffrn_reflns_limit_h_max 14
_diffrn_reflns_limit_h_min -14
_diffrn_reflns_limit_k_max 14
_diffrn_reflns_limit_k_min -14
_diffrn_reflns_limit_l_max 13
_diffrn_reflns_limit_l_min -13
_diffrn_reflns_number 13952
_diffrn_reflns_theta_full 26.02
_diffrn_reflns_theta_max 26.02
_diffrn_reflns_theta_min 1.90
_exptl_absorpt_coefficient_mu 0.089
_exptl_absorpt_correction_T_max 0.9772
_exptl_absorpt_correction_T_min 0.9703
_exptl_absorpt_correction_type multi-scan
_exptl_absorpt_process_details 'SADABS-Bruker Nonius area detector scaling and absorption correction - V2.1'
_exptl_crystal_colour colourless
_exptl_crystal_density_diffrn 1.254
_exptl_crystal_density_method 'not measured'
_exptl_crystal_description block
_exptl_crystal_F_000 552
_exptl_crystal_size_max 0.34
_exptl_crystal_size_mid 0.28
_exptl_crystal_size_min 0.26
_refine_diff_density_max 0.223
_refine_diff_density_min -0.173
_refine_diff_density_rms 0.038
_refine_ls_extinction_method none
_refine_ls_goodness_of_fit_ref 1.098
_refine_ls_hydrogen_treatment mixed
_refine_ls_matrix_type full
_refine_ls_number_parameters 236
_refine_ls_number_reflns 2721
_refine_ls_number_restraints 0
_refine_ls_restrained_S_all 1.098
_refine_ls_R_factor_all 0.0550
_refine_ls_R_factor_gt 0.0467
_refine_ls_shift/su_max 0.000
_refine_ls_shift/su_mean 0.000
_refine_ls_structure_factor_coef Fsqd
_refine_ls_weighting_details 'calc w=1/[\s^2^(Fo^2^)+(0.0589P)^2^+0.3189P] where P=(Fo^2^+2Fc^2^)/3'
_refine_ls_weighting_scheme calc
_refine_ls_wR_factor_gt 0.1162
_refine_ls_wR_factor_ref 0.1214
_reflns_number_gt 2326
_reflns_number_total 2721
_reflns_threshold_expression >2sigma(I)
_cod_data_source_file cg801145csup10.cif
_cod_data_source_block 3-APH+.3,5-DiMe-4-HBA-_1:1_(10)
_cod_depositor_comments
;
The following automatic conversions were performed:

'_symmetry_cell_setting' value 'Monoclinic' changed to 'monoclinic'
according to /home/saulius/struct/CIF-dictionaries/cif_core.dic
dictionary named 'cif_core.dic' version 2.4.2 from 2011-04-26.

Automatic conversion script
Id: cif_fix_values 1891 2012-01-12 08:04:46Z andrius 
;
_cod_original_sg_symbol_H-M 'P2(1)/c  '
_cod_database_code 4509269

loop_
_symmetry_equiv_pos_as_xyz
'x, y, z'
'-x, y+1/2, -z+1/2'
'-x, -y, -z'
'x, -y-1/2, z-1/2'

loop_
_atom_site_label
_atom_site_type_symbol
_atom_site_fract_x
_atom_site_fract_y
_atom_site_fract_z
_atom_site_U_iso_or_equiv
_atom_site_adp_type
_atom_site_occupancy
_atom_site_symmetry_multiplicity
_atom_site_calc_flag
O2 O 0.31899(11) -0.00613(9) 0.63818(13) 0.0516(3) Uani 1 1 d
O3 O 0.42820(12) 0.50699(9) 0.75190(14) 0.0529(4) Uani 1 1 d
O1 O 0.14349(11) 0.06308(10) 0.49409(13) 0.0532(4) Uani 1 1 d
N1 N 0.11004(12) 0.87618(12) 0.36850(14) 0.0442(4) Uani 1 1 d
C2 C 0.29071(14) 0.18948(12) 0.63359(16) 0.0362(4) Uani 1 1 d
C4 C 0.41905(14) 0.31317(13) 0.80799(16) 0.0379(4) Uani 1 1 d
C3 C 0.37447(14) 0.20736(13) 0.76275(17) 0.0375(4) Uani 1 1 d
C1 C 0.24880(14) 0.07366(12) 0.58616(16) 0.0371(4) Uani 1 1 d
C5 C 0.38232(14) 0.40104(12) 0.71618(17) 0.0395(4) Uani 1 1 d
C6 C 0.29527(16) 0.38629(13) 0.58703(18) 0.0450(4) Uani 1 1 d
C7 C 0.24923(15) 0.27990(13) 0.54854(18) 0.0422(4) Uani 1 1 d
C10 C 0.19350(16) 0.85984(14) 0.31177(17) 0.0431(4) Uani 1 1 d
C11 C 0.19588(15) 0.76158(13) 0.24401(17) 0.0420(4) Uani 1 1 d
N2 N 0.28217(19) 0.74505(16) 0.1871(2) 0.0654(5) Uani 1 1 d
C12 C 0.10430(17) 0.68308(14) 0.23538(18) 0.0466(4) Uani 1 1 d
C9 C 0.5017(2) 0.3311(2) 0.9516(2) 0.0523(5) Uani 1 1 d
C14 C 0.02362(16) 0.80090(16) 0.3630(2) 0.0503(4) Uani 1 1 d
C13 C 0.01882(17) 0.70303(15) 0.29435(19) 0.0514(5) Uani 1 1 d
C8 C 0.2541(3) 0.48299(19) 0.4905(3) 0.0746(7) Uani 1 1 d
H3 H 0.4001(15) 0.1487(14) 0.8243(16) 0.035(4) Uiso 1 1 d
H7 H 0.1892(17) 0.2673(15) 0.4595(19) 0.049(5) Uiso 1 1 d
H10 H 0.2502(17) 0.9182(16) 0.3202(18) 0.050(5) Uiso 1 1 d
H13 H -0.0493(18) 0.6492(17) 0.2879(19) 0.055(5) Uiso 1 1 d
H14 H -0.0303(19) 0.8182(16) 0.410(2) 0.058(6) Uiso 1 1 d
H12 H 0.1047(17) 0.6128(17) 0.1914(19) 0.054(5) Uiso 1 1 d
H9B H 0.580(3) 0.354(2) 0.962(2) 0.090(8) Uiso 1 1 d
H9A H 0.505(2) 0.269(3) 1.001(3) 0.095(9) Uiso 1 1 d
H2B H 0.342(3) 0.793(2) 0.208(3) 0.089(9) Uiso 1 1 d
H3A H 0.511(2) 0.5023(19) 0.796(2) 0.077(7) Uiso 1 1 d
H2A H 0.290(2) 0.672(2) 0.163(2) 0.085(7) Uiso 1 1 d
H8B H 0.218(3) 0.540(3) 0.523(3) 0.120(11) Uiso 1 1 d
H1 H 0.118(2) 0.951(2) 0.424(3) 0.091(8) Uiso 1 1 d
H8A H 0.199(3) 0.457(2) 0.405(3) 0.094(8) Uiso 1 1 d
H8C H 0.327(3) 0.516(3) 0.483(3) 0.118(11) Uiso 1 1 d
H9C H 0.465(3) 0.385(3) 0.991(3) 0.119(11) Uiso 1 1 d

loop_
_atom_site_aniso_label
_atom_site_aniso_U_11
_atom_site_aniso_U_22
_atom_site_aniso_U_33
_atom_site_aniso_U_23
_atom_site_aniso_U_13
_atom_site_aniso_U_12
O2 0.0452(7) 0.0287(6) 0.0749(9) -0.0002(5) 0.0146(6) 0.0005(5)
O3 0.0436(7) 0.0283(6) 0.0776(9) -0.0119(6) 0.0111(7) -0.0022(5)
O1 0.0404(6) 0.0374(7) 0.0697(8) -0.0199(6) 0.0057(6) -0.0001(5)
N1 0.0401(7) 0.0382(8) 0.0493(8) -0.0122(6) 0.0105(6) 0.0022(6)
C2 0.0329(7) 0.0306(8) 0.0463(9) -0.0063(6) 0.0158(7) -0.0006(6)
C4 0.0324(8) 0.0396(8) 0.0434(9) -0.0083(7) 0.0157(7) -0.0025(6)
C3 0.0371(8) 0.0332(8) 0.0441(9) 0.0011(7) 0.0170(7) -0.0006(6)
C1 0.0346(8) 0.0307(8) 0.0484(9) -0.0060(6) 0.0180(7) 0.0000(6)
C5 0.0355(8) 0.0272(8) 0.0564(10) -0.0078(7) 0.0173(7) 0.0004(6)
C6 0.0444(9) 0.0318(8) 0.0540(10) -0.0009(7) 0.0122(8) 0.0038(7)
C7 0.0397(8) 0.0343(8) 0.0452(9) -0.0051(7) 0.0067(7) 0.0031(7)
C10 0.0387(8) 0.0351(8) 0.0508(10) -0.0059(7) 0.0108(7) -0.0032(7)
C11 0.0418(9) 0.0372(8) 0.0440(9) -0.0023(7) 0.0121(7) 0.0046(7)
N2 0.0683(12) 0.0525(11) 0.0902(14) -0.0151(9) 0.0465(11) -0.0008(9)
C12 0.0541(10) 0.0323(8) 0.0489(10) -0.0088(7) 0.0134(8) -0.0007(7)
C9 0.0526(11) 0.0567(12) 0.0463(10) -0.0096(9) 0.0163(9) -0.0138(9)
C14 0.0405(9) 0.0543(11) 0.0566(11) -0.0122(8) 0.0183(8) -0.0021(8)
C13 0.0468(10) 0.0449(10) 0.0598(11) -0.0091(8) 0.0163(9) -0.0110(8)
C8 0.0908(18) 0.0373(11) 0.0729(16) 0.0069(10) 0.0025(14) 0.0054(12)

loop_
_atom_type_symbol
_atom_type_description
_atom_type_scat_dispersion_real
_atom_type_scat_dispersion_imag
_atom_type_scat_source
C C 0.0033 0.0016 'International Tables Vol C Tables 4.2.6.8 and 6.1.1.4'
H H 0.0000 0.0000 'International Tables Vol C Tables 4.2.6.8 and 6.1.1.4'
N N 0.0061 0.0033 'International Tables Vol C Tables 4.2.6.8 and 6.1.1.4'
O O 0.0106 0.0060 'International Tables Vol C Tables 4.2.6.8 and 6.1.1.4'

loop_
_geom_angle_atom_site_label_1
_geom_angle_atom_site_label_2
_geom_angle_atom_site_label_3
_geom_angle
C5 O3 H3A 108.4(14)
C10 N1 C14 122.40(15)
C10 N1 H1 117.0(14)
C14 N1 H1 120.5(14)
C7 C2 C3 118.91(14)
C7 C2 C1 120.82(14)
C3 C2 C1 120.25(14)
C3 C4 C5 117.73(15)
C3 C4 C9 120.32(16)
C5 C4 C9 121.94(15)
C2 C3 C4 121.65(15)
C2 C3 H3 120.9(10)
C4 C3 H3 117.4(10)
O2 C1 O1 123.76(14)
O2 C1 C2 118.96(14)
O1 C1 C2 117.28(13)
O3 C5 C6 117.28(14)
O3 C5 C4 120.92(15)
C6 C5 C4 121.77(14)
C7 C6 C5 118.15(15)
C7 C6 C8 120.87(18)
C5 C6 C8 120.97(17)
C2 C7 C6 121.51(16)
C2 C7 H7 118.6(11)
C6 C7 H7 119.8(11)
N1 C10 C11 121.32(16)
N1 C10 H10 116.2(11)
C11 C10 H10 122.5(11)
N2 C11 C10 121.01(17)
N2 C11 C12 122.23(16)
C10 C11 C12 116.75(16)
C11 N2 H2B 116.1(18)
C11 N2 H2A 115.1(16)
H2B N2 H2A 123(2)
C13 C12 C11 120.40(15)
C13 C12 H12 120.6(11)
C11 C12 H12 119.0(11)
C4 C9 H9B 113.4(16)
C4 C9 H9A 110.7(18)
H9B C9 H9A 111(2)
C4 C9 H9C 109.3(19)
H9B C9 H9C 109(2)
H9A C9 H9C 103(2)
N1 C14 C13 119.18(17)
N1 C14 H14 116.8(12)
C13 C14 H14 124.0(12)
C12 C13 C14 119.92(17)
C12 C13 H13 122.2(11)
C14 C13 H13 117.9(11)
C6 C8 H8B 112(2)
C6 C8 H8A 109.7(16)
H8B C8 H8A 111(3)
C6 C8 H8C 108.2(19)
H8B C8 H8C 105(3)
H8A C8 H8C 111(2)

loop_
_geom_bond_atom_site_label_1
_geom_bond_atom_site_label_2
_geom_bond_distance
O2 C1 1.2463(18)
O3 C5 1.3764(18)
O3 H3A 0.90(3)
O1 C1 1.2611(19)
N1 C10 1.326(2)
N1 C14 1.330(2)
N1 H1 1.06(3)
C2 C7 1.385(2)
C2 C3 1.385(2)
C2 C1 1.498(2)
C4 C3 1.389(2)
C4 C5 1.398(2)
C4 C9 1.500(2)
C3 H3 0.935(17)
C5 C6 1.392(2)
C6 C7 1.386(2)
C6 C8 1.510(3)
C7 H7 0.964(19)
C10 C11 1.389(2)
C10 H10 0.939(19)
C11 N2 1.356(2)
C11 C12 1.393(2)
N2 H2B 0.86(3)
N2 H2A 0.93(3)
C12 C13 1.371(3)
C12 H12 0.97(2)
C9 H9B 0.91(3)
C9 H9A 0.91(3)
C9 H9C 0.95(3)
C14 C13 1.375(3)
C14 H14 0.95(2)
C13 H13 1.00(2)
C8 H8B 0.93(3)
C8 H8A 0.96(3)
C8 H8C 0.97(3)
